data_7705239
loop_
_publ_author_name
'Melle, Philipp'
'S\'egaud, Nathalie'
'Albrecht, Martin'

_publ_section_title
;
 Ambidentate bonding and electrochemical implications of pincer-type
 pyridylidene amide ligands in complexes of nickel, cobalt and zinc.
;
_journal_issue 36
_journal_name_full 'Dalton transactions (Cambridge, England : 2003)'
_journal_page_first 12662
_journal_page_last 12673
_journal_paper_doi 10.1039/d0dt02482a
_journal_volume 49
_journal_year 2020
_chemical_formula_sum 'C19 H19 Cl2 Co N5 O3'
_chemical_formula_weight 495.22
_space_group_IT_number 15
_space_group_name_Hall '-C 2yc'
_space_group_name_H-M_alt 'C 1 2/c 1'
_symmetry_cell_setting monoclinic
_symmetry_Int_Tables_number 15
_symmetry_space_group_name_Hall '-C 2yc'
_symmetry_space_group_name_H-M 'C 1 2/c 1'
_atom_sites_solution_hydrogens mixed
_audit_creation_date 2017-02-10T01:18:40-00:00
_audit_creation_method 'WinGX routine CIF_UPDATE'
_audit_update_record
;
2020-07-13 deposited with the CCDC.	2020-08-21 downloaded from the CCDC.
;
_cell_angle_alpha 90
_cell_angle_beta 100.252(2)
_cell_angle_gamma 90
_cell_formula_units_Z 4
_cell_length_a 17.4295(4)
_cell_length_b 14.5425(3)
_cell_length_c 7.9196(2)
_cell_measurement_reflns_used 5648
_cell_measurement_temperature 123(2)
_cell_measurement_theta_max 27.632
_cell_measurement_theta_min 2.36
_cell_volume 1975.32(8)
_computing_cell_refinement
;
        CrysAlisPro, Agilent Technologies,
        Version 1.171.37.35g (release 09-12-2014 CrysAlis171 .NET)
        (compiled Dec  9 2014,15:38:47)
;
_computing_data_collection
;
        CrysAlisPro, Agilent Technologies,
        Version 1.171.37.35g (release 09-12-2014 CrysAlis171 .NET)
        (compiled Dec  9 2014,15:38:47)
;
_computing_data_reduction
;
        CrysAlisPro, Agilent Technologies,
        Version 1.171.37.35g (release 09-12-2014 CrysAlis171 .NET)
        (compiled Dec  9 2014,15:38:47)
;
_computing_structure_refinement 'SHELXL-2016/4 (Sheldrick, 2016)'
_diffrn_ambient_environment N~2~
_diffrn_ambient_temperature 123(2)
_diffrn_detector 'CCD plate'
_diffrn_detector_area_resol_mean 16.0965
_diffrn_detector_type Eos
_diffrn_measured_fraction_theta_full 1
_diffrn_measured_fraction_theta_max 0.93
_diffrn_measurement_device 'four-circle diffractometer'
_diffrn_measurement_device_type 'SuperNova, Single source at offset, Eos'
_diffrn_measurement_method '\w scans'
_diffrn_orient_matrix_UB_11 -0.0035675
_diffrn_orient_matrix_UB_12 -0.0403328
_diffrn_orient_matrix_UB_13 -0.0510712
_diffrn_orient_matrix_UB_21 0.020916
_diffrn_orient_matrix_UB_22 0.0216292
_diffrn_orient_matrix_UB_23 -0.0581729
_diffrn_orient_matrix_UB_31 0.0355008
_diffrn_orient_matrix_UB_32 -0.01671
_diffrn_orient_matrix_UB_33 0.0480487
_diffrn_radiation_monochromator mirror
_diffrn_radiation_probe x-ray
_diffrn_radiation_type MoK\a
_diffrn_radiation_wavelength 0.71073
_diffrn_reflns_av_R_equivalents 0.0258
_diffrn_reflns_av_unetI/netI 0.036
_diffrn_reflns_Laue_measured_fraction_full 1
_diffrn_reflns_Laue_measured_fraction_max 0.93
_diffrn_reflns_limit_h_max 22
_diffrn_reflns_limit_h_min -22
_diffrn_reflns_limit_k_max 18
_diffrn_reflns_limit_k_min -19
_diffrn_reflns_limit_l_max 10
_diffrn_reflns_limit_l_min -10
_diffrn_reflns_number 10573
_diffrn_reflns_point_group_measured_fraction_full 1
_diffrn_reflns_point_group_measured_fraction_max 0.93
_diffrn_reflns_theta_full 25
_diffrn_reflns_theta_max 28.138
_diffrn_reflns_theta_min 1.836
_diffrn_source 'SuperNova (Mo) X-ray Source'
_exptl_absorpt_coefficient_mu 1.173
_exptl_absorpt_correction_T_max 0.988
_exptl_absorpt_correction_T_min 0.951
_exptl_absorpt_correction_type gaussian
_exptl_absorpt_process_details
;
        CrysAlisPro, Agilent Technologies,
        Version 1.171.37.35g (release 09-12-2014 CrysAlis171 .NET)
        (compiled Dec  9 2014,15:38:47)
Numerical absorption correction based on gaussian integration over
                        a multifaceted crystal model
        Empirical absorption correction using spherical harmonics,
 implemented in SCALE3 ABSPACK scaling algorithm.
;
_exptl_crystal_density_diffrn 1.665
_exptl_crystal_description prism
_exptl_crystal_F_000 1012
_exptl_crystal_size_max 0.2236
_exptl_crystal_size_mid 0.173
_exptl_crystal_size_min 0.0427
_refine_diff_density_max 0.405
_refine_diff_density_min -0.247
_refine_diff_density_rms 0.058
_refine_ls_extinction_method none
_refine_ls_goodness_of_fit_ref 1.038
_refine_ls_hydrogen_treatment mixed
_refine_ls_matrix_type full
_refine_ls_number_parameters 143
_refine_ls_number_reflns 2251
_refine_ls_number_restraints 1
_refine_ls_restrained_S_all 1.038
_refine_ls_R_factor_all 0.0308
_refine_ls_R_factor_gt 0.026
_refine_ls_shift/su_max 0.001
_refine_ls_shift/su_mean 0
_refine_ls_structure_factor_coef Fsqd
_refine_ls_weighting_details 'w=1/[\s^2^(Fo^2^)+(0.0313P)^2^+2.4625P] where P=(Fo^2^+2Fc^2^)/3'
_refine_ls_weighting_scheme calc
_refine_ls_wR_factor_gt 0.0653
_refine_ls_wR_factor_ref 0.0679
_reflns_Friedel_coverage 0
_reflns_number_gt 1985
_reflns_number_total 2251
_reflns_threshold_expression 'I > 2\s(I)'
_cod_data_source_file d0dt02482a2.cif
_cod_data_source_block 17ma017_pm111
_cod_depositor_comments 'Adding full bibliography for 7705237--7705245.cif.'
_cod_original_sg_symbol_H-M 'C 2/c'
_cod_database_code 7705239

loop_
_symmetry_equiv_pos_as_xyz
'x, y, z'
'-x, y, -z+1/2'
'x+1/2, y+1/2, z'
'-x+1/2, y+1/2, -z+1/2'
'-x, -y, -z'
'x, -y, z-1/2'
'-x+1/2, -y+1/2, -z'
'x+1/2, -y+1/2, z-1/2'

loop_
_atom_site_label
_atom_site_type_symbol
_atom_site_fract_x
_atom_site_fract_y
_atom_site_fract_z
_atom_site_U_iso_or_equiv
_atom_site_adp_type
_atom_site_occupancy
_atom_site_site_symmetry_order
_atom_site_calc_flag
_atom_site_refinement_flags_posn
_atom_site_refinement_flags_adp
_atom_site_refinement_flags_occupancy
_atom_site_disorder_assembly
_atom_site_disorder_group
C1 C 0.35244(9) 0.73343(11) 0.4510(2) 0.0146(3) Uani 1 1 d . . . . .
C2 C 0.36820(9) 0.82625(11) 0.4883(2) 0.0155(3) Uani 1 1 d . . . . .
H2 H 0.408279 0.841795 0.581666 0.019 Uiso 1 1 calc R U . . .
C4 C 0.27062(9) 0.87640(12) 0.2631(2) 0.0200(3) Uani 1 1 d . . . . .
H4 H 0.242521 0.925297 0.200909 0.024 Uiso 1 1 calc R U . . .
C5 C 0.25301(10) 0.78706(12) 0.2191(2) 0.0210(4) Uani 1 1 d . . . . .
H5 H 0.212569 0.774051 0.124887 0.025 Uiso 1 1 calc R U . . .
C6 C 0.29320(9) 0.71496(12) 0.3098(2) 0.0186(3) Uani 1 1 d . . . . .
H6 H 0.280699 0.653222 0.276547 0.022 Uiso 1 1 calc R U . . .
C7 C 0.35041(10) 0.99030(11) 0.4394(2) 0.0231(4) Uani 1 1 d . . . . .
H7A H 0.376323 0.994069 0.559663 0.035 Uiso 1 1 calc R U . . .
H7B H 0.303442 1.028678 0.422111 0.035 Uiso 1 1 calc R U . . .
H7C H 0.385971 1.012111 0.365202 0.035 Uiso 1 1 calc R U . . .
C8 C 0.38111(9) 0.58000(11) 0.5422(2) 0.0148(3) Uani 1 1 d . . . . .
C9 C 0.44199(9) 0.52066(11) 0.6512(2) 0.0142(3) Uani 1 1 d . . . . .
C10 C 0.44016(10) 0.42554(11) 0.6482(2) 0.0174(3) Uani 1 1 d . . . . .
H10 H 0.398752 0.393697 0.577867 0.021 Uiso 1 1 calc R U . . .
C11 C 0.5 0.37763(16) 0.75 0.0194(5) Uani 1 2 d S T P . .
H11 H 0.499999 0.312304 0.750003 0.023 Uiso 1 2 calc R U P . .
N1 N 0.39856(7) 0.67025(9) 0.55525(17) 0.0140(3) Uani 1 1 d . . . . .
N2 N 0.5 0.56603(12) 0.75 0.0133(4) Uani 1 2 d S T P . .
N3 N 0.32856(8) 0.89408(9) 0.39638(17) 0.0166(3) Uani 1 1 d . . . . .
O1 O 0.32361(7) 0.54091(8) 0.45617(15) 0.0206(3) Uani 1 1 d . . . . .
O1W O 0.5 0.92356(14) 1.25 0.0339(5) Uani 1 2 d DS T P . .
CL1 Cl 0.43604(2) 0.79470(3) 0.92385(5) 0.01869(11) Uani 1 1 d . . . . .
CO1 Co 0.5 0.70387(2) 0.75 0.01340(10) Uani 1 2 d S T P . .
H1W H 0.4828(16) 0.8828(13) 1.157(2) 0.069(9) Uiso 1 1 d D . . . .

loop_
_atom_site_aniso_label
_atom_site_aniso_U_11
_atom_site_aniso_U_22
_atom_site_aniso_U_33
_atom_site_aniso_U_23
_atom_site_aniso_U_13
_atom_site_aniso_U_12
C1 0.0115(7) 0.0155(8) 0.0168(7) 0.0005(6) 0.0025(6) 0.0005(6)
C2 0.0130(7) 0.0153(8) 0.0169(8) 0.0009(6) -0.0012(6) 0.0021(6)
C4 0.0157(8) 0.0233(9) 0.0201(8) 0.0056(7) 0.0009(6) 0.0050(7)
C5 0.0145(8) 0.0279(9) 0.0185(8) 0.0016(7) -0.0028(6) -0.0009(7)
C6 0.0165(8) 0.0195(8) 0.0185(8) -0.0009(6) -0.0007(6) -0.0024(6)
C7 0.0288(9) 0.0123(8) 0.0262(9) 0.0017(7) -0.0006(7) 0.0029(7)
C8 0.0145(7) 0.0138(7) 0.0162(7) -0.0020(6) 0.0028(6) -0.0015(6)
C9 0.0148(7) 0.0128(7) 0.0155(7) -0.0010(6) 0.0042(6) -0.0012(6)
C10 0.0215(8) 0.0124(7) 0.0193(8) -0.0030(6) 0.0059(7) -0.0039(6)
C11 0.0283(12) 0.0098(10) 0.0221(12) 0 0.0096(10) 0
N1 0.0137(6) 0.0103(6) 0.0164(7) -0.0013(5) -0.0013(5) 0.0003(5)
N2 0.0150(9) 0.0101(9) 0.0147(9) 0 0.0025(7) 0
N3 0.0167(6) 0.0134(6) 0.0194(7) 0.0009(5) 0.0020(5) 0.0021(5)
O1 0.0189(6) 0.0165(6) 0.0241(6) -0.0035(5) -0.0030(5) -0.0056(5)
O1W 0.0455(12) 0.0283(10) 0.0251(10) 0 -0.0014(9) 0
CL1 0.0183(2) 0.0157(2) 0.0208(2) -0.00288(14) -0.00013(15) 0.00263(14)
CO1 0.01448(16) 0.00801(16) 0.01666(17) 0 -0.00014(12) 0

loop_
_atom_type_symbol
_atom_type_description
_atom_type_scat_dispersion_real
_atom_type_scat_dispersion_imag
_atom_type_scat_source
C C 0.0033 0.0016 'International Tables Vol C Tables 4.2.6.8 and 6.1.1.4'
H H 0 0 'International Tables Vol C Tables 4.2.6.8 and 6.1.1.4'
N N 0.0061 0.0033 'International Tables Vol C Tables 4.2.6.8 and 6.1.1.4'
O O 0.0106 0.006 'International Tables Vol C Tables 4.2.6.8 and 6.1.1.4'
Cl Cl 0.1484 0.1585 'International Tables Vol C Tables 4.2.6.8 and 6.1.1.4'
Co Co 0.3494 0.9721 'International Tables Vol C Tables 4.2.6.8 and 6.1.1.4'

loop_
_exptl_crystal_face_index_h
_exptl_crystal_face_index_k
_exptl_crystal_face_index_l
_exptl_crystal_face_perp_dist
-5 5 -2 0.1007
5 -5 2 0.1007
-5 -3 0 0.0865
5 3 0 0.0865
-1 -5 2 0.1197
1 5 -2 0.1197
4 -4 -5 0.0214
-4 4 5 0.0214

loop_
_geom_angle_atom_site_label_1
_geom_angle_atom_site_label_2
_geom_angle_atom_site_label_3
_geom_angle
_geom_angle_site_symmetry_1
_geom_angle_site_symmetry_3
_geom_angle_publ_flag
N1 C1 C2 116.20(14) . . ?
N1 C1 C6 127.63(15) . . ?
C2 C1 C6 116.16(14) . . ?
N3 C2 C1 122.17(14) . . ?
N3 C2 H2 118.9 . . ?
C1 C2 H2 118.9 . . ?
N3 C4 C5 118.93(15) . . ?
N3 C4 H4 120.5 . . ?
C5 C4 H4 120.5 . . ?
C4 C5 C6 121.12(16) . . ?
C4 C5 H5 119.4 . . ?
C6 C5 H5 119.4 . . ?
C5 C6 C1 119.91(15) . . ?
C5 C6 H6 120 . . ?
C1 C6 H6 120 . . ?
N3 C7 H7A 109.5 . . ?
N3 C7 H7B 109.5 . . ?
H7A C7 H7B 109.5 . . ?
N3 C7 H7C 109.5 . . ?
H7A C7 H7C 109.5 . . ?
H7B C7 H7C 109.5 . . ?
O1 C8 N1 129.48(15) . . ?
O1 C8 C9 117.80(14) . . ?
N1 C8 C9 112.72(13) . . ?
N2 C9 C10 121.05(15) . . ?
N2 C9 C8 115.65(14) . . ?
C10 C9 C8 123.28(14) . . ?
C9 C10 C11 118.66(16) . . ?
C9 C10 H10 120.7 . . ?
C11 C10 H10 120.7 . . ?
C10 C11 C10 119.7(2) . 2_656 ?
C10 C11 H11 120.2 . . ?
C10 C11 H11 120.2 2_656 . ?
C8 N1 C1 119.96(13) . . ?
C8 N1 CO1 114.55(10) . . ?
C1 N1 CO1 125.49(10) . . ?
C9 N2 C9 120.88(19) . 2_656 ?
C9 N2 CO1 119.56(9) . . ?
C9 N2 CO1 119.56(9) 2_656 . ?
C2 N3 C4 121.70(14) . . ?
C2 N3 C7 119.04(14) . . ?
C4 N3 C7 119.24(14) . . ?
N2 CO1 N1 77.07(4) . 2_656 ?
N2 CO1 N1 77.07(4) . . ?
N1 CO1 N1 154.14(7) 2_656 . ?
N2 CO1 CL1 124.535(11) . 2_656 ?
N1 CO1 CL1 97.58(4) 2_656 2_656 ?
N1 CO1 CL1 97.00(4) . 2_656 ?
N2 CO1 CL1 124.535(11) . . ?
N1 CO1 CL1 97.00(4) 2_656 . ?
N1 CO1 CL1 97.58(4) . . ?
CL1 CO1 CL1 110.93(2) 2_656 . ?

loop_
_geom_bond_atom_site_label_1
_geom_bond_atom_site_label_2
_geom_bond_distance
_geom_bond_site_symmetry_2
_geom_bond_publ_flag
C1 N1 1.391(2) . ?
C1 C2 1.398(2) . ?
C1 C6 1.406(2) . ?
C2 N3 1.342(2) . ?
C2 H2 0.95 . ?
C4 N3 1.349(2) . ?
C4 C5 1.366(2) . ?
C4 H4 0.95 . ?
C5 C6 1.388(2) . ?
C5 H5 0.95 . ?
C6 H6 0.95 . ?
C7 N3 1.474(2) . ?
C7 H7A 0.98 . ?
C7 H7B 0.98 . ?
C7 H7C 0.98 . ?
C8 O1 1.2446(19) . ?
C8 N1 1.347(2) . ?
C8 C9 1.513(2) . ?
C9 N2 1.3374(17) . ?
C9 C10 1.384(2) . ?
C10 C11 1.387(2) . ?
C10 H10 0.95 . ?
C11 C10 1.387(2) 2_656 ?
C11 H11 0.95 . ?
N1 CO1 2.1848(12) . ?
N2 C9 1.3374(17) 2_656 ?
N2 CO1 2.0045(18) . ?
O1W H1W 0.9500(10) . ?
CL1 CO1 2.3302(4) . ?
CO1 N1 2.1847(13) 2_656 ?
CO1 CL1 2.3301(4) 2_656 ?
